data_9015313
loop_
_publ_author_name
'Schwab, A.'
'Bertaut, E.'

_publ_section_title
;
 Structure du boroaluminate B2 O3 Al2 O3 (Ni O)4
 _cod_database_code 1008835
;
_journal_name_full 'Bulletin de la Societe Francaise de Mineralogie et de Cristallographie'
_journal_page_first 255
_journal_page_last 257
_journal_volume 93
_journal_year 1970
_chemical_formula_sum 'Al B Ni2 O5'
_space_group_IT_number 55
_symmetry_space_group_name_Hall '-P 2 2ab'
_symmetry_space_group_name_H-M 'P b a m'
_cell_angle_alpha 90
_cell_angle_beta 90
_cell_angle_gamma 90
_cell_length_a 9.2
_cell_length_b 12.2
_cell_length_c 2.99
_cell_formula_units_Z 4
_cell_volume 335.598
_database_code_amcsd 0016704
_exptl_crystal_density_diffrn 4.655
_cod_duplicate_entry 1008835
_cod_original_formula_sum '(Ni2 B) Al O5'
_cod_database_code 9015313
_amcsd_formula_title 'Al2 B2 Ni4 O10'

loop_
_space_group_symop_operation_xyz
x,y,z
1/2+x,1/2-y,z
1/2-x,1/2+y,-z
1/2-x,1/2+y,z
1/2+x,1/2-y,-z
x,y,-z
-x,-y,z
-x,-y,-z

loop_
_atom_site_label
_atom_site_fract_x
_atom_site_fract_y
_atom_site_fract_z
_atom_site_occupancy
Ni1 0.00000 0.00000 0.50000 0.66670
Ni2 0.50000 0.00000 0.00000 0.66670
Ni3 0.00000 0.28300 0.50000 0.66670
Ni4 0.24400 0.11500 0.00000 0.66670
B1 0.26400 0.36300 0.00000 1.00000
Al1 0.00000 0.00000 0.50000 0.33330
Al2 0.50000 0.00000 0.00000 0.33330
Al3 0.00000 0.28300 0.50000 0.33330
Al4 0.24400 0.11500 0.00000 0.33330
O1 0.14700 -0.04700 0.00000 1.00000
O2 0.12300 0.14000 0.50000 1.00000
O3 0.11300 0.36200 0.00000 1.00000
O4 0.38900 0.08300 0.50000 1.00000
O5 0.35300 0.27100 0.00000 1.00000

loop_
_cod_related_entry_id
_cod_related_entry_database
_cod_related_entry_code
1 AMCSD 0016704
